data_1540484
loop_
_publ_author_name
'Shen, De-Yang'
'Nguyen, Thi Ngan'
'Wu, Shwu-Jen'
'Shiao, Young-Ji'
'Hung, Hsin-Yi'
'Kuo, Ping-Chung'
'Kuo, Daih-Huang'
'Thang, Tran Dinh'
'Wu, Tian-Shung'

_publ_section_title
;
 \g- and \d-Lactams from the Leaves of Clausena lansium.
;
_journal_issue 11
_journal_name_full 'Journal of natural products'
_journal_page_first 2521
_journal_page_last 2530
_journal_paper_doi 10.1021/acs.jnatprod.5b00148
_journal_volume 78
_journal_year 2015
_chemical_absolute_configuration rm
_chemical_formula_moiety 'C19 H21 N O3'
_chemical_formula_sum 'C19 H21 N O3'
_chemical_formula_weight 311.37
_chemical_name_systematic
; 
 ? 
;
_space_group_IT_number 19
_symmetry_cell_setting orthorhombic
_symmetry_space_group_name_Hall 'P 2ac 2ab'
_symmetry_space_group_name_H-M 'P 21 21 21'
_atom_sites_solution_hydrogens geom
_atom_sites_solution_primary direct
_atom_sites_solution_secondary difmap
_audit_creation_method SHELXL-97
_cell_angle_alpha 90.00
_cell_angle_beta 90.00
_cell_angle_gamma 90.00
_cell_formula_units_Z 4
_cell_length_a 7.54260(10)
_cell_length_b 12.0156(2)
_cell_length_c 17.4134(3)
_cell_measurement_reflns_used 5347
_cell_measurement_temperature 100(2)
_cell_measurement_theta_max 65.9210
_cell_measurement_theta_min 4.4708
_cell_volume 1578.16(4)
_computing_cell_refinement 'SAINT V7.68A (Bruker AXS, 2009)'
_computing_data_collection 'APEX2 (Bruker AXS, 2010)'
_computing_data_reduction 'SAINT V7.68A (Bruker AXS, 2009)'
_computing_molecular_graphics 'SHELXTL (Sheldrick, 2008)'
_computing_publication_material SHELXTL
_computing_structure_refinement 'SHELXL-97 (Sheldrick, 2008)'
_computing_structure_solution 'SHELXS-97 (Sheldrick, 2008)'
_diffrn_ambient_temperature 100(2)
_diffrn_detector_area_resol_mean 8.3333
_diffrn_measured_fraction_theta_full 0.964
_diffrn_measured_fraction_theta_max 0.965
_diffrn_measurement_device_type 'Bruker APEX-II CCD'
_diffrn_measurement_method '\f and \w scans'
_diffrn_radiation_monochromator graphite
_diffrn_radiation_source 'fine-focus sealed tube'
_diffrn_radiation_type CuK\a
_diffrn_radiation_wavelength 1.54178
_diffrn_reflns_av_R_equivalents 0.0213
_diffrn_reflns_av_sigmaI/netI 0.0251
_diffrn_reflns_limit_h_max 8
_diffrn_reflns_limit_h_min -6
_diffrn_reflns_limit_k_max 14
_diffrn_reflns_limit_k_min -14
_diffrn_reflns_limit_l_max 20
_diffrn_reflns_limit_l_min -18
_diffrn_reflns_number 6852
_diffrn_reflns_theta_full 66.44
_diffrn_reflns_theta_max 66.44
_diffrn_reflns_theta_min 4.47
_exptl_absorpt_coefficient_mu 0.711
_exptl_absorpt_correction_T_max 0.9493
_exptl_absorpt_correction_T_min 0.7491
_exptl_absorpt_correction_type multi-scan
_exptl_absorpt_process_details 'SADABS V2008/1 (Bruker AXS)'
_exptl_crystal_colour Colorless
_exptl_crystal_density_diffrn 1.310
_exptl_crystal_density_meas ?
_exptl_crystal_density_method 'not measured'
_exptl_crystal_description Lump
_exptl_crystal_F_000 664
_exptl_crystal_size_max 0.25
_exptl_crystal_size_mid 0.25
_exptl_crystal_size_min 0.15
_refine_diff_density_max 0.151
_refine_diff_density_min -0.179
_refine_diff_density_rms 0.036
_refine_ls_abs_structure_details 'Flack H D (1983), Acta Cryst. A39, 876-881'
_refine_ls_abs_structure_Flack 0.07(16)
_refine_ls_extinction_method none
_refine_ls_goodness_of_fit_ref 1.045
_refine_ls_hydrogen_treatment constr
_refine_ls_matrix_type full
_refine_ls_number_parameters 211
_refine_ls_number_reflns 2627
_refine_ls_number_restraints 0
_refine_ls_restrained_S_all 1.045
_refine_ls_R_factor_all 0.0274
_refine_ls_R_factor_gt 0.0270
_refine_ls_shift/su_max 0.000
_refine_ls_shift/su_mean 0.000
_refine_ls_structure_factor_coef Fsqd
_refine_ls_weighting_details 'calc w=1/[\s^2^(Fo^2^)+(0.0392P)^2^+0.3074P] where P=(Fo^2^+2Fc^2^)/3'
_refine_ls_weighting_scheme calc
_refine_ls_wR_factor_gt 0.0692
_refine_ls_wR_factor_ref 0.0697
_reflns_number_gt 2593
_reflns_number_total 2627
_reflns_threshold_expression >2sigma(I)
_cod_data_source_file 5.cif
_cod_data_source_block cu_120416lt_0m
_cod_depositor_comments
;
The following automatic conversions were performed:

'_exptl_crystal_density_meas' value 'not measured' was changed to '?'
- the value is perceived as not measured.

Automatic conversion script
Id: cif_fix_values 3271 2015-04-21 07:52:19Z andrius 

 Adding full bibliography for 1540475--1540484.cif.
;
_cod_database_code 1540484

loop_
_symmetry_equiv_pos_as_xyz
'x, y, z'
'x+1/2, -y+1/2, -z'
'-x, y+1/2, -z+1/2'
'-x+1/2, -y, z+1/2'

loop_
_atom_site_label
_atom_site_type_symbol
_atom_site_fract_x
_atom_site_fract_y
_atom_site_fract_z
_atom_site_U_iso_or_equiv
_atom_site_adp_type
_atom_site_occupancy
_atom_site_symmetry_multiplicity
_atom_site_calc_flag
_atom_site_refinement_flags
O1 O -0.01057(13) 0.45721(8) 0.11308(5) 0.0224(2) Uani 1 1 d .
H1 H -0.0777 0.5110 0.1232 0.034 Uiso 1 1 calc R
O2 O -0.27090(13) 0.49251(7) 0.20982(6) 0.0219(2) Uani 1 1 d .
O3 O -0.16488(12) 0.15153(7) 0.22665(5) 0.0194(2) Uani 1 1 d .
N1 N -0.22505(14) 0.33266(8) 0.27685(6) 0.0180(2) Uani 1 1 d .
C1 C 0.2699(2) 0.38253(13) 0.49353(8) 0.0275(3) Uani 1 1 d .
H1A H 0.3126 0.4101 0.5412 0.033 Uiso 1 1 calc R
C2 C 0.30919(19) 0.27517(12) 0.47068(8) 0.0250(3) Uani 1 1 d .
H2 H 0.3790 0.2288 0.5029 0.030 Uiso 1 1 calc R
C3 C 0.24728(18) 0.23458(11) 0.40085(8) 0.0202(3) Uani 1 1 d .
H3 H 0.2748 0.1605 0.3859 0.024 Uiso 1 1 calc R
C4 C 0.14528(17) 0.30133(11) 0.35253(7) 0.0172(3) Uani 1 1 d .
C5 C 0.07807(17) 0.25542(10) 0.27654(8) 0.0161(3) Uani 1 1 d .
H5 H 0.1400 0.1831 0.2672 0.019 Uiso 1 1 calc R
C6 C 0.12107(17) 0.33384(10) 0.20750(7) 0.0164(3) Uani 1 1 d .
H6 H 0.1730 0.4035 0.2294 0.020 Uiso 1 1 calc R
C7 C 0.25584(17) 0.28699(10) 0.15178(7) 0.0174(3) Uani 1 1 d .
C8 C 0.23608(19) 0.18059(10) 0.12033(7) 0.0192(3) Uani 1 1 d .
H8 H 0.1396 0.1350 0.1359 0.023 Uiso 1 1 calc R
C9 C 0.35669(19) 0.14106(11) 0.06642(8) 0.0223(3) Uani 1 1 d .
H9 H 0.3419 0.0688 0.0453 0.027 Uiso 1 1 calc R
C10 C 0.4988(2) 0.20676(12) 0.04325(7) 0.0232(3) Uani 1 1 d .
H10 H 0.5810 0.1797 0.0064 0.028 Uiso 1 1 calc R
C11 C 0.10632(18) 0.40954(11) 0.37616(8) 0.0210(3) Uani 1 1 d .
H11 H 0.0371 0.4563 0.3440 0.025 Uiso 1 1 calc R
C12 C 0.1674(2) 0.44984(12) 0.44618(8) 0.0263(3) Uani 1 1 d .
H12 H 0.1391 0.5235 0.4617 0.032 Uiso 1 1 calc R
C13 C 0.51916(19) 0.31192(12) 0.07441(8) 0.0231(3) Uani 1 1 d .
H13 H 0.6161 0.3572 0.0590 0.028 Uiso 1 1 calc R
C14 C 0.39826(18) 0.35148(11) 0.12819(8) 0.0202(3) Uani 1 1 d .
H14 H 0.4135 0.4239 0.1491 0.024 Uiso 1 1 calc R
C15 C -0.04821(16) 0.36770(10) 0.16348(8) 0.0174(3) Uani 1 1 d .
H15 H -0.0912 0.3027 0.1328 0.021 Uiso 1 1 calc R
C16 C -0.19299(16) 0.40356(10) 0.21880(8) 0.0171(3) Uani 1 1 d .
C17 C -0.12142(17) 0.23062(10) 0.28342(7) 0.0174(3) Uani 1 1 d .
H17 H -0.1444 0.1970 0.3350 0.021 Uiso 1 1 calc R
C18 C -0.34693(19) 0.11775(11) 0.23108(9) 0.0237(3) Uani 1 1 d .
H18A H -0.3742 0.0940 0.2836 0.036 Uiso 1 1 calc R
H18B H -0.3676 0.0557 0.1956 0.036 Uiso 1 1 calc R
H18C H -0.4235 0.1804 0.2170 0.036 Uiso 1 1 calc R
C19 C -0.36443(19) 0.35889(12) 0.33228(8) 0.0257(3) Uani 1 1 d .
H19A H -0.3580 0.4379 0.3459 0.039 Uiso 1 1 calc R
H19B H -0.3483 0.3135 0.3785 0.039 Uiso 1 1 calc R
H19C H -0.4805 0.3428 0.3096 0.039 Uiso 1 1 calc R

loop_
_atom_site_aniso_label
_atom_site_aniso_U_11
_atom_site_aniso_U_22
_atom_site_aniso_U_33
_atom_site_aniso_U_23
_atom_site_aniso_U_13
_atom_site_aniso_U_12
O1 0.0228(5) 0.0213(4) 0.0230(5) 0.0074(4) 0.0034(4) 0.0028(4)
O2 0.0187(5) 0.0181(4) 0.0288(5) 0.0001(4) 0.0002(4) 0.0018(4)
O3 0.0166(4) 0.0183(4) 0.0234(5) -0.0013(4) -0.0027(4) -0.0019(4)
N1 0.0144(5) 0.0204(5) 0.0191(5) 0.0010(4) 0.0023(5) -0.0004(4)
C1 0.0278(8) 0.0364(8) 0.0183(6) -0.0025(6) -0.0025(6) -0.0117(6)
C2 0.0204(7) 0.0340(8) 0.0205(7) 0.0051(6) -0.0035(6) -0.0051(6)
C3 0.0156(6) 0.0233(6) 0.0217(7) 0.0015(5) 0.0004(5) -0.0028(5)
C4 0.0134(6) 0.0211(6) 0.0169(6) 0.0009(5) 0.0027(5) -0.0041(5)
C5 0.0144(6) 0.0173(6) 0.0166(6) 0.0012(5) 0.0013(5) 0.0004(5)
C6 0.0156(6) 0.0174(6) 0.0164(6) -0.0002(5) -0.0002(5) -0.0019(5)
C7 0.0155(6) 0.0216(6) 0.0151(6) 0.0021(5) -0.0028(5) 0.0025(5)
C8 0.0171(6) 0.0217(6) 0.0189(6) 0.0010(5) -0.0015(5) 0.0007(5)
C9 0.0261(7) 0.0240(6) 0.0168(6) -0.0004(5) -0.0028(5) 0.0056(6)
C10 0.0207(7) 0.0326(7) 0.0162(6) 0.0015(5) 0.0008(6) 0.0077(6)
C11 0.0207(7) 0.0229(6) 0.0193(7) -0.0007(5) 0.0004(5) -0.0008(5)
C12 0.0305(8) 0.0254(7) 0.0229(7) -0.0053(5) 0.0020(6) -0.0049(6)
C13 0.0163(6) 0.0303(7) 0.0226(6) 0.0048(6) 0.0021(6) 0.0015(5)
C14 0.0192(6) 0.0229(6) 0.0185(6) 0.0014(5) -0.0006(5) 0.0008(5)
C15 0.0160(6) 0.0184(6) 0.0179(6) 0.0014(5) 0.0002(5) 0.0000(5)
C16 0.0138(6) 0.0166(6) 0.0209(6) -0.0010(5) -0.0022(5) -0.0018(5)
C17 0.0169(6) 0.0174(6) 0.0179(7) 0.0005(5) -0.0015(5) -0.0017(5)
C18 0.0177(7) 0.0216(6) 0.0319(7) 0.0005(6) -0.0051(6) -0.0040(5)
C19 0.0212(7) 0.0293(7) 0.0265(7) 0.0005(6) 0.0084(6) 0.0031(6)

loop_
_atom_type_symbol
_atom_type_description
_atom_type_scat_dispersion_real
_atom_type_scat_dispersion_imag
_atom_type_scat_source
C C 0.0181 0.0091 'International Tables Vol C Tables 4.2.6.8 and 6.1.1.4'
H H 0.0000 0.0000 'International Tables Vol C Tables 4.2.6.8 and 6.1.1.4'
N N 0.0311 0.0180 'International Tables Vol C Tables 4.2.6.8 and 6.1.1.4'
O O 0.0492 0.0322 'International Tables Vol C Tables 4.2.6.8 and 6.1.1.4'

loop_
_geom_angle_atom_site_label_1
_geom_angle_atom_site_label_2
_geom_angle_atom_site_label_3
_geom_angle
C15 O1 H1 109.5
C17 O3 C18 112.07(10)
C16 N1 C17 119.70(11)
C16 N1 C19 119.30(11)
C17 N1 C19 120.99(11)
C2 C1 C12 119.45(13)
C2 C1 H1A 120.3
C12 C1 H1A 120.3
C1 C2 C3 120.46(13)
C1 C2 H2 119.8
C3 C2 H2 119.8
C2 C3 C4 120.75(12)
C2 C3 H3 119.6
C4 C3 H3 119.6
C3 C4 C11 118.33(12)
C3 C4 C5 120.03(11)
C11 C4 C5 121.64(12)
C4 C5 C17 109.18(11)
C4 C5 C6 112.45(10)
C17 C5 C6 112.33(10)
C4 C5 H5 107.5
C17 C5 H5 107.5
C6 C5 H5 107.5
C7 C6 C15 109.58(10)
C7 C6 C5 114.11(10)
C15 C6 C5 111.69(10)
C7 C6 H6 107.0
C15 C6 H6 107.0
C5 C6 H6 107.0
C14 C7 C8 118.51(12)
C14 C7 C6 120.14(11)
C8 C7 C6 121.29(12)
C9 C8 C7 120.45(13)
C9 C8 H8 119.8
C7 C8 H8 119.8
C10 C9 C8 120.40(13)
C10 C9 H9 119.8
C8 C9 H9 119.8
C13 C10 C9 119.35(14)
C13 C10 H10 120.3
C9 C10 H10 120.3
C12 C11 C4 120.88(13)
C12 C11 H11 119.6
C4 C11 H11 119.6
C1 C12 C11 120.13(13)
C1 C12 H12 119.9
C11 C12 H12 119.9
C10 C13 C14 120.22(14)
C10 C13 H13 119.9
C14 C13 H13 119.9
C7 C14 C13 121.08(13)
C7 C14 H14 119.5
C13 C14 H14 119.5
O1 C15 C16 108.76(10)
O1 C15 C6 109.99(10)
C16 C15 C6 110.76(10)
O1 C15 H15 109.1
C16 C15 H15 109.1
C6 C15 H15 109.1
O2 C16 N1 124.10(12)
O2 C16 C15 120.64(12)
N1 C16 C15 115.25(11)
O3 C17 N1 112.77(10)
O3 C17 C5 107.66(11)
N1 C17 C5 110.81(10)
O3 C17 H17 108.5
N1 C17 H17 108.5
C5 C17 H17 108.5
O3 C18 H18A 109.5
O3 C18 H18B 109.5
H18A C18 H18B 109.5
O3 C18 H18C 109.5
H18A C18 H18C 109.5
H18B C18 H18C 109.5
N1 C19 H19A 109.5
N1 C19 H19B 109.5
H19A C19 H19B 109.5
N1 C19 H19C 109.5
H19A C19 H19C 109.5
H19B C19 H19C 109.5

loop_
_geom_bond_atom_site_label_1
_geom_bond_atom_site_label_2
_geom_bond_distance
O1 C15 1.4169(15)
O1 H1 0.8400
O2 C16 1.2297(16)
O3 C17 1.4100(16)
O3 C18 1.4339(17)
N1 C16 1.3438(17)
N1 C17 1.4585(16)
N1 C19 1.4616(17)
C1 C2 1.382(2)
C1 C12 1.390(2)
C1 H1A 0.9500
C2 C3 1.391(2)
C2 H2 0.9500
C3 C4 1.3939(19)
C3 H3 0.9500
C4 C11 1.3950(18)
C4 C5 1.5206(18)
C5 C17 1.5386(17)
C5 C6 1.5615(17)
C5 H5 1.0000
C6 C7 1.5138(18)
C6 C15 1.5438(17)
C6 H6 1.0000
C7 C14 1.3868(19)
C7 C8 1.3988(18)
C8 C9 1.3908(19)
C8 H8 0.9500
C9 C10 1.391(2)
C9 H9 0.9500
C10 C13 1.384(2)
C10 H10 0.9500
C11 C12 1.390(2)
C11 H11 0.9500
C12 H12 0.9500
C13 C14 1.391(2)
C13 H13 0.9500
C14 H14 0.9500
C15 C16 1.5186(17)
C15 H15 1.0000
C17 H17 1.0000
C18 H18A 0.9800
C18 H18B 0.9800
C18 H18C 0.9800
C19 H19A 0.9800
C19 H19B 0.9800
C19 H19C 0.9800
